data_1534086
loop_
_publ_author_name
'Luo, J.'
'Liang, J.K.'
'Guo, Y.Q.'
'Liu, Q.L.'
'Liu, F.S.'
'Yang, L.T.'
'Rao, G.H.'

_publ_section_title
;
 Crystal structure of Sm Co6.7 Zr0.3 and Nd Co4 Cu3 compounds with (Tb
 Cu7)-type structure
;
_journal_name_full 'Journal of Alloys Compd.'
_journal_page_first 187
_journal_page_last 189
_journal_volume 372
_journal_year 2004
_chemical_formula_sum 'Co5.17 Sm0.79 Zr0.23'
_chemical_name_systematic 'Sm0.79 Co5.17 Zr0.23'
_space_group_IT_number 191
_symmetry_space_group_name_Hall '-P 6 2'
_symmetry_space_group_name_H-M 'P 6/m m m'
_cell_angle_alpha 90
_cell_angle_beta 90
_cell_angle_gamma 120
_cell_formula_units_Z 1
_cell_length_a 4.9141
_cell_length_b 4.9141
_cell_length_c 4.0409
_cell_volume 84.508
_citation_journal_id_ASTM JALCEU
_cod_data_source_file Luo_JALCEU_2004_1470.cif
_cod_data_source_block Co5.17Sm0.79Zr0.23
_cod_original_cell_volume 84.5078
_cod_database_code 1534086

loop_
_symmetry_equiv_pos_as_xyz
x,y,z
x-y,x,z
-y,x-y,z
-x,-y,z
-x+y,-x,z
y,-x+y,z
-y,-x,-z
x-y,-y,-z
x,x-y,-z
y,x,-z
-x+y,y,-z
-x,-x+y,-z
-x,-y,-z
-x+y,-x,-z
y,-x+y,-z
x,y,-z
x-y,x,-z
-y,x-y,-z
y,x,z
-x+y,y,z
-x,-x+y,z
-y,-x,z
x-y,-y,z
x,x-y,z

loop_
_atom_site_label
_atom_site_type_symbol
_atom_site_fract_x
_atom_site_fract_y
_atom_site_fract_z
_atom_site_occupancy
_atom_site_U_iso_or_equiv
Co1 Co 0 0 0.2863 0.205 0.0
Co3 Co 0.5 0 0.5 0.921 0.0
Sm1 Sm 0 0 0 0.795 0.0
Zr1 Zr 0.5 0 0.5 0.078 0.0
Co2 Co 0.3333 0.6667 0 1 0.0
